data_4312852
loop_
_publ_author_name
'Richard Y. C. Shin'
'Martin A. Bennett'
'Lai Yoong Goh'
'Wei Chen'
'David C. R. Hockless'
'Weng Kee Leong'
'Kazushi Mashima'
'Anthony C. Willis'

_publ_section_title
;
 Arene-Ruthenium Complexes of an Acyclic Thiolate-Thioether and Tridentate
 Thioether Derivatives Resulting from Ring-Closure Reactions
;
_journal_name_full 'Inorganic Chemistry'
_journal_page_first 96
_journal_page_last 106
_journal_paper_doi 10.1021/ic0203419
_journal_volume 42
_journal_year 2003
_chemical_formula_moiety {C~6~H~4~(CH~3~)CH(CH~3~)~2~}Ru{S~3~(CH~2~)~4~}
_chemical_formula_sum 'C14 H22 Ru S3'
_chemical_formula_weight 387.57
_chemical_name_systematic
;
  ?
;
_space_group_IT_number 61
_symmetry_cell_setting orthorhombic
_symmetry_space_group_name_Hall '-P 2ac 2ab'
_symmetry_space_group_name_H-M 'P b c a'
_atom_sites_solution_hydrogens geom
_atom_sites_solution_primary direct
_atom_sites_solution_secondary difmap
_audit_creation_method SHELXL-97
_cell_angle_alpha 90.00
_cell_angle_beta 90.00
_cell_angle_gamma 90.00
_cell_formula_units_Z 8
_cell_length_a 10.703(4)
_cell_length_b 14.115(3)
_cell_length_c 20.807(4)
_cell_measurement_reflns_used 25
_cell_measurement_temperature 296(2)
_cell_measurement_theta_max 19.0
_cell_measurement_theta_min 14.5
_cell_volume 3143.4(15)
_computing_cell_refinement 'MSC/AFC software program'
_computing_data_collection 'MSC/AFC software program'
_computing_data_reduction teXsan
_computing_molecular_graphics SHELXTL/PC
_computing_publication_material SHELXTL/PC
_computing_structure_refinement 'SHELXL-97 (Sheldrick, 1997)'
_computing_structure_solution 'SHELXS-97 (Sheldrick, 1990)'
_diffrn_ambient_temperature 296(2)
_diffrn_measured_fraction_theta_full 0.887
_diffrn_measured_fraction_theta_max 0.887
_diffrn_measurement_device_type 'rigaku AFC6R'
_diffrn_measurement_method 'omega 2theta'
_diffrn_radiation_monochromator graphite
_diffrn_radiation_source 'fine-focus sealed tube'
_diffrn_radiation_type MoK\a
_diffrn_radiation_wavelength 0.71073
_diffrn_reflns_av_R_equivalents 0.0000
_diffrn_reflns_av_sigmaI/netI 0.0345
_diffrn_reflns_limit_h_max 12
_diffrn_reflns_limit_h_min 0
_diffrn_reflns_limit_k_max 16
_diffrn_reflns_limit_k_min 0
_diffrn_reflns_limit_l_max 24
_diffrn_reflns_limit_l_min 0
_diffrn_reflns_number 2787
_diffrn_reflns_theta_full 25.05
_diffrn_reflns_theta_max 25.05
_diffrn_reflns_theta_min 2.58
_diffrn_standards_number 3
_exptl_absorpt_coefficient_mu 1.377
_exptl_absorpt_correction_T_max 1.0000
_exptl_absorpt_correction_T_min 0.8376
_exptl_absorpt_correction_type empirical
_exptl_crystal_colour DARK_RED
_exptl_crystal_density_diffrn 1.638
_exptl_crystal_density_method 'not measured'
_exptl_crystal_description PLATE
_exptl_crystal_F_000 1584
_refine_diff_density_max 0.670
_refine_diff_density_min -0.386
_refine_diff_density_rms 0.077
_refine_ls_extinction_method none
_refine_ls_goodness_of_fit_ref 1.014
_refine_ls_hydrogen_treatment mixed
_refine_ls_matrix_type full
_refine_ls_number_parameters 165
_refine_ls_number_reflns 2787
_refine_ls_number_restraints 0
_refine_ls_restrained_S_all 1.014
_refine_ls_R_factor_all 0.0576
_refine_ls_R_factor_gt 0.0292
_refine_ls_shift/su_max 0.109
_refine_ls_shift/su_mean 0.002
_refine_ls_structure_factor_coef Fsqd
_refine_ls_weighting_details 'w=1/[\s^2^(Fo^2^)+(0.0326P)^2^+3.4500P] where P=(Fo^2^+2Fc^2^)/3'
_refine_ls_weighting_scheme calc
_refine_ls_wR_factor_gt 0.0702
_refine_ls_wR_factor_ref 0.0803
_reflns_number_gt 1957
_reflns_number_total 2787
_reflns_threshold_expression >2sigma(I)
_cod_data_source_file ic0203419_2.cif
_cod_data_source_block lyg3=compound6
_cod_depositor_comments
;
The following automatic conversions were performed:

'_symmetry_cell_setting' value 'Orthorhombic' changed to
'orthorhombic' according to the built-in table from CIF Core
dictionary named 'cif_core.dic' version 2.4.1 from
2010-06-29.

'_exptl_absorpt_correction_type' value 'EMPIRICAL'
changed to 'empirical' according to the built-in table from CIF Core
dictionary named 'cif_core.dic' version 2.4.1 from 2010-06-29.

Automatic conversion script
Id: cif_fix_values 1646 2011-03-28 12:23:43Z adriana 

The following automatic conversions were performed:

'_refine_ls_weighting_scheme' value 'calc
w=1/[\s^2^(Fo^2^)+(0.0326P)^2^+3.4500P] where P=(Fo^2^+2Fc^2^)/3' was
changed to 'calc'. New tag '_refine_ls_weighting_details' was
created. The value of the new tag was set to
'w=1/[\s^2^(Fo^2^)+(0.0326P)^2^+3.4500P] where P=(Fo^2^+2Fc^2^)/3'.

Automatic conversion script
Id: cif_fix_values 3143 2015-03-26 13:38:13Z robertas 
;
_cod_database_code 4312852

loop_
_symmetry_equiv_pos_as_xyz
'x, y, z'
'-x+1/2, -y, z+1/2'
'-x, y+1/2, -z+1/2'
'x+1/2, -y+1/2, -z'
'-x, -y, -z'
'x-1/2, y, -z-1/2'
'x, -y-1/2, z-1/2'
'-x-1/2, y-1/2, z'

loop_
_atom_site_label
_atom_site_type_symbol
_atom_site_fract_x
_atom_site_fract_y
_atom_site_fract_z
_atom_site_U_iso_or_equiv
_atom_site_adp_type
_atom_site_occupancy
_atom_site_calc_flag
_atom_site_refinement_flags
_atom_site_disorder_assembly
_atom_site_disorder_group
Ru Ru 0.21790(3) 0.40814(2) 0.122926(15) 0.03430(12) Uani 1 d . . .
S1 S 0.37635(11) 0.44424(8) 0.04921(5) 0.0443(3) Uani 1 d . . .
S2 S 0.36781(12) 0.30764(8) 0.17242(6) 0.0502(3) Uani 1 d . . .
S3 S 0.16564(14) 0.28339(10) 0.05038(6) 0.0652(4) Uani 1 d . . .
C1 C 0.4931(5) 0.3002(4) 0.1167(3) 0.0721(16) Uani 1 d . . .
H1A H 0.5684 0.2824 0.1397 0.087 Uiso 1 calc R . .
H1B H 0.4750 0.2504 0.0860 0.087 Uiso 1 calc R . .
C2 C 0.5173(4) 0.3898(4) 0.0810(3) 0.0597(13) Uani 1 d . . .
H2A H 0.5739 0.3767 0.0457 0.072 Uiso 1 calc R . .
H2B H 0.5583 0.4344 0.1095 0.072 Uiso 1 calc R . .
C3 C 0.3520(6) 0.3689(4) -0.0205(2) 0.0686(15) Uani 1 d . . .
H3A H 0.3069 0.4043 -0.0530 0.082 Uiso 1 calc R A 1
H3B H 0.4325 0.3514 -0.0383 0.082 Uiso 1 calc R A 1
C4 C 0.2806(10) 0.2809(9) -0.0047(6) 0.071(3) Uiso 0.50 d P B 1
H4A H 0.3407 0.2338 0.0093 0.085 Uiso 0.50 calc PR B 1
H4B H 0.2444 0.2578 -0.0444 0.085 Uiso 0.50 calc PR B 1
C4' C 0.2279(8) 0.3324(7) -0.0243(4) 0.048(2) Uiso 0.50 d P B 2
H4'1 H 0.2261 0.2832 -0.0569 0.057 Uiso 0.50 calc PR B 2
H4'2 H 0.1730 0.3828 -0.0385 0.057 Uiso 0.50 calc PR B 2
C5 C 0.0136(4) 0.4451(4) 0.1293(3) 0.0614(14) Uani 1 d . . .
C6 C 0.0779(4) 0.5239(3) 0.1056(2) 0.0548(12) Uani 1 d . . .
H6 H 0.0514 0.5528 0.0678 0.066 Uiso 1 calc R . .
C7 C 0.1827(4) 0.5600(3) 0.1386(2) 0.0448(11) Uani 1 d . . .
H7 H 0.2273 0.6099 0.1206 0.054 Uiso 1 calc R . .
C8 C 0.2220(4) 0.5222(3) 0.1985(2) 0.0414(10) Uani 1 d . . .
C9 C 0.1568(5) 0.4412(3) 0.2205(2) 0.0521(12) Uani 1 d . . .
H9 H 0.1818 0.4124 0.2586 0.063 Uiso 1 calc R . .
C10 C 0.0548(5) 0.4029(4) 0.1862(3) 0.0615(15) Uani 1 d . . .
H10 H 0.0148 0.3490 0.2016 0.074 Uiso 1 calc R . .
C11 C -0.0982(5) 0.4040(5) 0.0946(4) 0.102(2) Uani 1 d . . .
H11A H -0.0874 0.3368 0.0898 0.153 Uiso 1 calc R . .
H11B H -0.1057 0.4328 0.0530 0.153 Uiso 1 calc R . .
H11C H -0.1725 0.4162 0.1191 0.153 Uiso 1 calc R . .
C12 C 0.3300(5) 0.5608(3) 0.2367(2) 0.0564(13) Uani 1 d . . .
H12 H 0.3786 0.5063 0.2519 0.068 Uiso 1 calc R . .
C13 C 0.4173(5) 0.6227(4) 0.1993(3) 0.0811(18) Uani 1 d . . .
H13A H 0.4483 0.5885 0.1627 0.122 Uiso 1 calc R . .
H13B H 0.4860 0.6412 0.2262 0.122 Uiso 1 calc R . .
H13C H 0.3735 0.6782 0.1849 0.122 Uiso 1 calc R . .
C14 C 0.2814(6) 0.6127(4) 0.2963(3) 0.086(2) Uani 1 d . . .
H14A H 0.2330 0.6667 0.2833 0.128 Uiso 1 calc R . .
H14B H 0.3508 0.6334 0.3220 0.128 Uiso 1 calc R . .
H14C H 0.2300 0.5706 0.3211 0.128 Uiso 1 calc R . .

loop_
_atom_site_aniso_label
_atom_site_aniso_U_11
_atom_site_aniso_U_22
_atom_site_aniso_U_33
_atom_site_aniso_U_23
_atom_site_aniso_U_13
_atom_site_aniso_U_12
Ru 0.03499(19) 0.03118(18) 0.03672(19) -0.00259(14) 0.00278(15) -0.00176(15)
S1 0.0453(6) 0.0414(6) 0.0460(6) 0.0057(5) 0.0096(5) 0.0005(5)
S2 0.0539(7) 0.0446(6) 0.0521(7) 0.0099(5) 0.0018(6) 0.0070(6)
S3 0.0772(9) 0.0616(8) 0.0568(8) -0.0205(7) 0.0030(7) -0.0246(7)
C1 0.054(3) 0.080(4) 0.082(4) 0.018(3) 0.003(3) 0.025(3)
C2 0.034(2) 0.065(3) 0.081(4) 0.009(3) 0.004(3) 0.002(2)
C3 0.081(4) 0.086(4) 0.039(3) -0.007(3) 0.010(3) 0.000(3)
C5 0.035(2) 0.065(3) 0.084(4) -0.024(3) 0.005(3) 0.006(2)
C6 0.053(3) 0.050(3) 0.061(3) -0.009(2) -0.012(2) 0.014(2)
C7 0.043(3) 0.037(2) 0.054(3) -0.004(2) 0.003(2) 0.007(2)
C8 0.046(2) 0.035(2) 0.043(2) -0.010(2) 0.002(2) 0.006(2)
C9 0.067(3) 0.048(3) 0.041(2) -0.004(2) 0.018(2) 0.011(3)
C10 0.055(3) 0.049(3) 0.081(4) -0.010(3) 0.035(3) -0.006(3)
C11 0.048(3) 0.105(5) 0.153(7) -0.048(5) -0.015(4) -0.002(3)
C12 0.063(3) 0.048(3) 0.058(3) -0.016(2) -0.023(3) 0.016(3)
C13 0.058(3) 0.076(4) 0.109(5) -0.019(4) -0.019(3) -0.013(3)
C14 0.098(5) 0.090(4) 0.068(4) -0.037(3) -0.029(4) 0.020(4)

loop_
_atom_type_symbol
_atom_type_description
_atom_type_scat_dispersion_real
_atom_type_scat_dispersion_imag
_atom_type_scat_source
C C 0.0033 0.0016 'International Tables Vol C Tables 4.2.6.8 and 6.1.1.4'
H H 0.0000 0.0000 'International Tables Vol C Tables 4.2.6.8 and 6.1.1.4'
S S 0.1246 0.1234 'International Tables Vol C Tables 4.2.6.8 and 6.1.1.4'
Ru Ru -1.2594 0.8363 'International Tables Vol C Tables 4.2.6.8 and 6.1.1.4'

loop_
_geom_angle_atom_site_label_1
_geom_angle_atom_site_label_2
_geom_angle_atom_site_label_3
_geom_angle
_geom_angle_site_symmetry_1
_geom_angle_site_symmetry_3
_geom_angle_publ_flag
C9 Ru C10 37.69(18) . . ?
C9 Ru C7 66.59(17) . . ?
C10 Ru C7 78.88(18) . . ?
C9 Ru C6 78.10(18) . . ?
C10 Ru C6 65.7(2) . . ?
C7 Ru C6 36.96(16) . . ?
C9 Ru C8 37.18(16) . . ?
C10 Ru C8 67.61(17) . . ?
C7 Ru C8 37.17(15) . . ?
C6 Ru C8 66.71(16) . . ?
C9 Ru C5 66.7(2) . . ?
C10 Ru C5 36.64(19) . . ?
C7 Ru C5 66.37(18) . . ?
C6 Ru C5 36.20(19) . . ?
C8 Ru C5 79.15(17) . . ?
C9 Ru S1 141.19(14) . . ?
C10 Ru S1 168.24(15) . . ?
C7 Ru S1 90.53(12) . . ?
C6 Ru S1 102.69(14) . . ?
C8 Ru S1 106.74(12) . . ?
C5 Ru S1 133.71(17) . . ?
C9 Ru S2 85.80(13) . . ?
C10 Ru S2 104.94(16) . . ?
C7 Ru S2 129.25(12) . . ?
C6 Ru S2 162.58(13) . . ?
C8 Ru S2 96.37(11) . . ?
C5 Ru S2 140.22(16) . . ?
S1 Ru S2 85.69(5) . . ?
C9 Ru S3 132.51(14) . . ?
C10 Ru S3 99.71(14) . . ?
C7 Ru S3 140.59(12) . . ?
C6 Ru S3 106.21(13) . . ?
C8 Ru S3 167.01(12) . . ?
C5 Ru S3 88.90(14) . . ?
S1 Ru S3 85.18(5) . . ?
S2 Ru S3 89.54(5) . . ?
C3 S1 C2 99.3(3) . . ?
C3 S1 Ru 106.93(19) . . ?
C2 S1 Ru 105.72(17) . . ?
C1 S2 Ru 105.20(18) . . ?
C4 S3 C4' 33.0(4) . . ?
C4 S3 Ru 106.0(4) . . ?
C4' S3 Ru 100.0(3) . . ?
C2 C1 S2 114.0(4) . . ?
C1 C2 S1 113.3(3) . . ?
C4' C3 C4 40.2(5) . . ?
C4' C3 S1 113.0(5) . . ?
C4 C3 S1 112.6(5) . . ?
C3 C4 S3 120.4(8) . . ?
C3 C4' S3 115.4(6) . . ?
C10 C5 C6 118.9(5) . . ?
C10 C5 C11 119.3(6) . . ?
C6 C5 C11 121.8(6) . . ?
C10 C5 Ru 69.1(3) . . ?
C6 C5 Ru 71.7(3) . . ?
C11 C5 Ru 130.6(4) . . ?
C5 C6 C7 120.5(5) . . ?
C5 C6 Ru 72.1(3) . . ?
C7 C6 Ru 69.8(3) . . ?
C6 C7 C8 121.8(4) . . ?
C6 C7 Ru 73.3(3) . . ?
C8 C7 Ru 73.4(2) . . ?
C9 C8 C7 116.2(4) . . ?
C9 C8 C12 120.0(4) . . ?
C7 C8 C12 123.7(4) . . ?
C9 C8 Ru 68.8(2) . . ?
C7 C8 Ru 69.5(2) . . ?
C12 C8 Ru 129.9(3) . . ?
C10 C9 C8 121.8(5) . . ?
C10 C9 Ru 71.3(3) . . ?
C8 C9 Ru 74.0(2) . . ?
C5 C10 C9 120.6(5) . . ?
C5 C10 Ru 74.2(3) . . ?
C9 C10 Ru 71.0(3) . . ?
C13 C12 C8 114.6(4) . . ?
C13 C12 C14 110.7(5) . . ?
C8 C12 C14 109.8(4) . . ?

loop_
_geom_bond_atom_site_label_1
_geom_bond_atom_site_label_2
_geom_bond_distance
_geom_bond_site_symmetry_2
_geom_bond_publ_flag
Ru C9 2.184(4) . ?
Ru C10 2.187(5) . ?
Ru C7 2.201(4) . ?
Ru C6 2.246(5) . ?
Ru C8 2.252(4) . ?
Ru C5 2.252(5) . ?
Ru S1 2.3428(12) . ?
Ru S2 2.3763(13) . ?
Ru S3 2.3858(13) . ?
S1 C3 1.816(5) . ?
S1 C2 1.817(5) . ?
S2 C1 1.776(5) . ?
S3 C4 1.681(11) . ?
S3 C4' 1.827(9) . ?
C1 C2 1.490(7) . ?
C3 C4' 1.427(10) . ?
C3 C4 1.495(12) . ?
C5 C10 1.397(7) . ?
C5 C6 1.397(7) . ?
C5 C11 1.513(7) . ?
C6 C7 1.410(6) . ?
C7 C8 1.420(6) . ?
C8 C9 1.416(6) . ?
C8 C12 1.505(6) . ?
C9 C10 1.412(7) . ?
C12 C13 1.498(7) . ?
C12 C14 1.533(7) . ?
